data_2004741
loop_
_publ_author_name
'Billing, D. G.'
'Boeyens, J. C. A.'
'Cook, L. M.'
'Lai, L.-L.'
'Reid, D. H.'

_publ_section_title
5,6,7,8-Tetrahydro-2,3-diphenyl-2a\l^4^-thia-2,3,4a,8a-tetraazacyclopent[<i>cd</i>]azulene-1[2<i>H</i>],4[3<i>H</i>]-diselone
_journal_issue 4
_journal_name_full 'Acta Crystallographica Section C'
_journal_page_first 970
_journal_page_last 973
_journal_paper_doi 10.1107/S0108270195012637
_journal_volume 52
_journal_year 1996
_chemical_formula_sum 'C19 H18 N4 S Se2'
_chemical_formula_weight 492.35
_space_group_IT_number 2
_symmetry_cell_setting triclinic
_symmetry_space_group_name_Hall '-P 1'
_symmetry_space_group_name_H-M 'P -1'
_atom_type_scat_source IntTabC
_cell_angle_alpha 89.11(4)
_cell_angle_beta 88.27(4)
_cell_angle_gamma 86.79(4)
_cell_formula_units_Z 4
_cell_length_a 9.395(7)
_cell_length_b 14.373(8)
_cell_length_c 14.530(5)
_cell_measurement_reflns_used 25
_cell_measurement_temperature 293(2)
_cell_measurement_theta_max 20
_cell_measurement_theta_min 10
_cell_volume 1957.9(19)
_diffrn_measurement_device 'Enraf-Nonius CAD-4'
_diffrn_measurement_method \w/2\q
_diffrn_radiation_type MoK\a
_diffrn_radiation_wavelength 0.71073
_diffrn_reflns_av_R_equivalents 0.02
_diffrn_reflns_limit_h_max 11
_diffrn_reflns_limit_h_min -1
_diffrn_reflns_limit_k_max 18
_diffrn_reflns_limit_k_min -18
_diffrn_reflns_limit_l_max 18
_diffrn_reflns_limit_l_min -20
_diffrn_reflns_number 9942
_diffrn_reflns_theta_max 30
_diffrn_standards_decay_% random
_diffrn_standards_interval_time 60
_diffrn_standards_number 3
_exptl_absorpt_coefficient_mu 3.894
_exptl_absorpt_correction_T_max 0.999
_exptl_absorpt_correction_T_min 0.985
_exptl_absorpt_correction_type 'ABSORB (Xtal3.2; Hall, Flack & Stewart, 1992)'
_exptl_crystal_colour 'Light yellow'
_exptl_crystal_density_diffrn 1.670
_exptl_crystal_description Tabular
_exptl_crystal_size_max 1.1
_exptl_crystal_size_mid 0.7
_exptl_crystal_size_min 0.5
_refine_diff_density_max 1.17
_refine_diff_density_min -0.80
_refine_ls_extinction_method none
_refine_ls_goodness_of_fit_obs 1.070
_refine_ls_hydrogen_treatment 'see text'
_refine_ls_number_parameters 471
_refine_ls_number_reflns 8411
_refine_ls_R_factor_obs 0.0791
_refine_ls_shift/esd_max 0.413
_refine_ls_structure_factor_coef Fsqd
_refine_ls_weighting_details 'w=1/[\s^2^(F~o~^2^) + (0.0610P)^2^], P = [(F~o~^2^) + 2F~c~^2^]/3'
_refine_ls_weighting_scheme calc
_refine_ls_wR_factor_obs 0.1052
_reflns_number_observed 5641
_reflns_number_total 8411
_reflns_observed_criterion F>4\s(F)
_cod_data_source_file hr1038.cif
_cod_data_source_block hr1038a
_cod_depositor_comments
;
The following automatic conversions were performed:

'_refine_ls_weighting_scheme' value ' w=1/[\s^2^(F~o~^2^) +
(0.0610P)^2^], P = [(F~o~^2^) + 2F~c~^2^]/3' was changed to 'calc'.
New tag '_refine_ls_weighting_details' was created. The value of the
new tag was set to 'w=1/[\s^2^(F~o~^2^) + (0.0610P)^2^], P =
[(F~o~^2^) + 2F~c~^2^]/3'.

Automatic conversion script
Id: cif_fix_values 3143 2015-03-26 13:38:13Z robertas 
;
_cod_original_cell_volume 1958(2)
_cod_original_formula_sum 'C19 H18 N4 S1 Se2'
_cod_database_code 2004741

loop_
_symmetry_equiv_pos_as_xyz
x,y,z
-x,-y,-z

loop_
_atom_site_label
_atom_site_fract_x
_atom_site_fract_y
_atom_site_fract_z
_atom_site_U_iso_or_equiv
Se(1A) .18690(10) .84890(10) 1.02610(10) .0660(10)
Se(2A) .20190(10) .71060(10) .48820(10) .0530(10)
S(1A) .41210(10) .76270(10) .75860(10) .0380(10)
N(1A) .3838(3) .7999(2) .8830(2) .0420(10)
N(2A) .1611(3) .8053(2) .8357(2) .0370(10)
N(3A) .1674(3) .7670(2) .6760(2) .0360(10)
N(4A) .3914(3) .7289(2) .6333(2) .0400(10)
C(1A) .2516(3) .8161(2) .9108(2) .0390(10)
C(2A) .2297(3) .7794(2) .7566(2) .0340(10)
C(3A) .2622(3) .7359(2) .6030(2) .0360(10)
C(4A) .0039(4) .8162(3) .8494(3) .0570(10)
C(5A) -.0698(4) .7343(3) .8149(3) .0610(10)
C(6A) -.0844(4) .7332(3) .7131(3) .0580(10)
C(7A) .0157(4) .7924(3) .6604(2) .0540(10)
C(8A) .5068(3) .8038(2) .9377(2) .0390(10)
C(9A) .5648(4) .7226(3) .9762(2) .0470(10)
C(10A) .6879(4) .7253(3) 1.0253(3) .0590(10)
C(11A) .7510(4) .8070(4) 1.0359(3) .0630(10)
C(12A) .6960(5) .8862(3) .9975(3) .0690(10)
C(13A) .5718(4) .8860(3) .9470(3) .0570(10)
C(14A) .5180(3) .6976(2) .5832(2) .0390(10)
C(15A) .5566(5) .6054(3) .5810(3) .0630(10)
C(16A) .6883(5) .5758(4) .5410(3) .0780(10)
C(17A) .7760(4) .6388(4) .5048(3) .0740(10)
C(18A) .7367(4) .7305(4) .5058(3) .0680(10)
C(19A) .6064(4) .7612(3) .5457(3) .0540(10)
Se(1B) .31130(10) .47310(10) .15850(10) .0630(10)
Se(2B) .28000(10) 1.01400(10) .30030(10) .0530(10)
S(1B) .07610(10) .74090(10) .25160(10) .0350(10)
N(1B) .1081(3) .6151(2) .2143(2) .0410(10)
N(2B) .3290(3) .6604(2) .2179(2) .0360(10)
N(3B) .3183(3) .8221(2) .2525(2) .0340(10)
N(4B) .0938(3) .8682(2) .2823(2) .0370(10)
C(1B) .2415(3) .5869(2) .1990(2) .0390(10)
C(2B) .2580(3) .7411(2) .2402(2) .0330(10)
C(3B) .2223(3) .8975(2) .2782(2) .0360(10)
C(4B) .4847(3) .6397(2) .2276(3) .0480(10)
C(5B) .5443(4) .6893(3) .3082(3) .0500(10)
C(6B) .5730(4) .7902(2) .2866(3) .0500(10)
C(7B) .4665(3) .8360(2) .2219(2) .0430(10)
C(8B) -.0112(3) .5595(2) .2035(3) .0440(10)
C(9B) -.0797(4) .5259(3) .2805(3) .0670(10)
C(10B) -0.1995(5) .4770(3) .2714(5) .095(2)
C(11B) -0.2516(5) .4608(3) .1883(6) .101(2)
C(12B) -0.1820(6) .4946(3) .1110(5) .093(2)
C(13B) -.0629(4) .5446(3) .1192(3) .0660(10)
C(14B) -.0326(3) .9229(2) .3072(2) .0370(10)
C(15B) -.0677(4) .9386(3) .3993(3) .0500(10)
C(16B) -0.1971(5) .9857(3) .4215(3) .0650(10)
C(17B) -0.2890(4) 1.0136(3) .3539(4) .0620(10)
C(18B) -0.2536(4) .9965(3) .2633(3) .0630(10)
C(19B) -0.1238(4) .9515(2) .2391(3) .0490(10)
H(4A1) -.0312(4) .8722(3) .8173(3) .068
H(4A2) -.0191(4) .8238(3) .9145(3) .068
H(5A1) -.0172(4) .6776(3) .8339(3) .073
H(5A2) -0.1642(4) .7339(3) .8439(3) .073
H(6A1) -0.1813(4) .7539(3) .6988(3) .070
H(6A2) -.0691(4) .6694(3) .6925(3) .070
H(7A1) -.0017(4) .7875(3) .5952(2) .064
H(7A2) -.0044(4) .8569(3) .6773(2) .064
H(9A) .5215(4) .6666(3) .9692(2) .057
H(10A) .7279(4) .6708(3) 1.0513(3) .071
H(11A) .8332(4) .8082(4) 1.0699(3) .075
H(12A) .7408(5) .9416(3) 1.0047(3) .083
H(13A) .5338(4) .9407(3) .9202(3) .068
H(15A) .4958(5) .5620(3) .6059(3) .076
H(16A) .7155(5) .5127(4) .5394(3) .093
H(17A) .8641(4) .6190(4) .4790(3) .088
H(18A) .7970(4) .7734(4) .4796(3) .082
H(19A) .5797(4) .8245(3) .5468(2) .065
H(4B1) .5343(3) .6583(2) .1714(3) .055(11)
H(4B2) .5026(3) .5730(2) .2358(3) .096(16)
H(5B1) .6325(4) .6565(3) .3261(3) .060
H(5B2) .4773(4) .6869(3) .3602(3) .060
H(6B1) .5702(4) .8247(2) .3436(3) .061
H(6B2) .6681(4) .7932(2) .2592(3) .061
H(7B1) .4809(3) .9022(2) .2178(2) .051
H(7B2) .4829(3) .8103(2) .1609(2) .051
H(9B) -.0452(4) .5362(3) .3386(3) .080
H(10B) -0.2458(5) .4546(3) .3239(5) .114
H(11B) -0.3329(5) .4274(3) .1831(6) .121
H(12B) -0.2159(6) .4834(3) .0530(5) .112
H(13B) -.0177(4) .5684(3) .0668(3) .079
H(15B) -.0061(4) .9180(3) .4451(3) .060
H(16B) -0.2213(5) .9985(3) .4827(3) .078
H(17B) -0.3760(4) 1.0443(3) .3694(4) .075
H(18B) -0.3170(4) 1.0152(3) .2178(3) .075
H(19B) -.0989(4) .9408(2) .1775(3) .059

loop_
_geom_angle_atom_site_label_1
_geom_angle_atom_site_label_2
_geom_angle_atom_site_label_3
_geom_angle
_geom_angle_publ_flag
C(2A) S(1A) N(1A) 83.10(10) yes
C(2A) S(1A) N(4A) 83.00(10) yes
N(1A) S(1A) N(4A) 166.10(10) yes
C(1A) N(1A) S(1A) 116.0(2) yes
C(2A) N(2A) C(1A) 114.5(3) yes
C(2A) N(3A) C(3A) 114.8(3) yes
C(3A) N(4A) S(1A) 116.0(2) yes
C(14A) N(4A) S(1A) 117.1(2) yes
N(1A) C(1A) N(2A) 109.0(3) yes
N(1A) C(1A) Se(1A) 127.3(2) yes
N(2A) C(1A) Se(1A) 123.7(2) yes
N(3A) C(2A) N(2A) 125.4(3) yes
N(3A) C(2A) S(1A) 117.2(2) yes
N(2A) C(2A) S(1A) 117.3(2) yes
N(4A) C(3A) N(3A) 108.7(3) yes
N(4A) C(3A) Se(2A) 128.3(2) yes
N(3A) C(3A) Se(2A) 122.9(2) yes
C(2B) S(1B) N(1B) 82.90(10) yes
C(2B) S(1B) N(4B) 82.80(10) yes
N(1B) S(1B) N(4B) 165.60(10) yes
C(1B) N(1B) S(1B) 115.9(2) yes
C(2B) N(2B) C(1B) 114.7(3) yes
C(2B) N(3B) C(3B) 115.0(3) yes
C(3B) N(4B) S(1B) 116.1(2) yes
N(1B) C(1B) N(2B) 108.8(3) yes
N(1B) C(1B) Se(1B) 127.9(2) yes
N(2B) C(1B) Se(1B) 123.3(2) yes
N(3B) C(2B) N(2B) 125.0(3) yes
N(3B) C(2B) S(1B) 117.4(2) yes
N(2B) C(2B) S(1B) 117.5(2) yes
N(4B) C(3B) N(3B) 108.6(3) yes
N(4B) C(3B) Se(2B) 128.5(2) yes
N(3B) C(3B) Se(2B) 122.9(2) yes
C(1A) N(1A) C(8A) 126.3(3) no
C(8A) N(1A) S(1A) 117.7(2) no
C(2A) N(2A) C(4A) 125.1(3) no
C(1A) N(2A) C(4A) 120.2(3) no
C(2A) N(3A) C(7A) 123.2(3) no
C(3A) N(3A) C(7A) 121.7(3) no
C(3A) N(4A) C(14A) 126.9(3) no
N(2A) C(4A) C(5A) 112.3(3) no
N(2A) C(4A) H(4A1) 109.1(2) no
C(5A) C(4A) H(4A1) 109.1(2) no
N(2A) C(4A) H(4A2) 109.1(2) no
C(5A) C(4A) H(4A2) 109.1(2) no
H(4A1) C(4A) H(4A2) 107.9 no
C(6A) C(5A) C(4A) 114.5(3) no
C(6A) C(5A) H(5A1) 108.6(2) no
C(4A) C(5A) H(5A1) 108.6(2) no
C(6A) C(5A) H(5A2) 108.6(2) no
C(4A) C(5A) H(5A2) 108.6(2) no
H(5A1) C(5A) H(5A2) 107.6 no
C(5A) C(6A) C(7A) 114.6(3) no
C(5A) C(6A) H(6A1) 108.6(2) no
C(7A) C(6A) H(6A1) 108.6(2) no
C(5A) C(6A) H(6A2) 108.6(2) no
C(7A) C(6A) H(6A2) 108.6(2) no
H(6A1) C(6A) H(6A2) 107.6 no
N(3A) C(7A) C(6A) 113.8(3) no
N(3A) C(7A) H(7A1) 108.8(2) no
C(6A) C(7A) H(7A1) 108.8(2) no
N(3A) C(7A) H(7A2) 108.8(2) no
C(6A) C(7A) H(7A2) 108.8(2) no
H(7A1) C(7A) H(7A2) 107.7 no
C(13A) C(8A) C(9A) 120.3(3) no
C(13A) C(8A) N(1A) 120.5(3) no
C(9A) C(8A) N(1A) 119.1(3) no
C(10A) C(9A) C(8A) 119.2(4) no
C(10A) C(9A) H(9A) 120.4(2) no
C(8A) C(9A) H(9A) 120.4(2) no
C(11A) C(9A) C(9A) 120.5(4) no
C(11A) C(10A) H(10A) 119.8(3) no
C(9A) C(10A) H(10A) 119.8(2) no
C(12A) C(11A) C(10A) 120.6(4) no
C(12A) C(11A) H(11A) 119.7(3) no
C(10A) C(11A) H(11A) 119.7(3) no
C(11A) C(12A) C(13A) 120.5(4) no
C(11A) C(12A) H(12A) 119.8(3) no
C(13A) C(12A) H(12A) 119.8(3) no
C(8A) C(13A) C(12A) 118.9(4) no
C(8A) C(13A) H(13A) 120.6(2) no
C(12A) C(13A) H(13A) 120.6(3) no
C(15A) C(14A) C(19A) 120.3(3) no
C(15A) C(14A) N(4A) 119.7(3) no
C(19A) C(14A) N(4A) 119.8(3) no
C(14A) C(15A) C(16A) 119.5(4) no
C(14A) C(15A) H(15A) 120.2(2) no
C(16A) C(15A) H(15A) 120.2(3) no
C(17A) C(16A) C(15A) 120.1(4) no
C(17A) C(16A) H(16A) 119.9(3) no
C(15A) C(16A) H(16A) 119.9(3) no
C(18A) C(17A) C(16A) 120.3(4) no
C(18A) C(17A) H(17A) 119.8(3) no
C(16A) C(17A) H(17A) 119.8(3) no
C(17A) C(18A) C(19A) 120.4(4) no
C(17A) C(18A) H(18A) 119.8(3) no
C(19A) C(18A) H(18A) 119.8(3) no
C(14A) C(19A) C(18A) 119.4(4) no
C(14A) C(19A) H(19A) 120.3(2) no
C(18A) C(19A) H(19A) 120.3(3) no
C(1B) N(1B) C(8B) 125.0(3) no
C(8B) N(1B) S(1B) 119.2(2) no
C(2B) N(2B) C(4B) 125.4(3) no
C(1B) N(2B) C(4B) 119.0(3) no
C(2B) N(3B) C(7B) 121.5(3) no
C(3B) N(3B) C(7B) 122.1(3) no
C(3B) N(4B) C(14B) 125.7(3) no
C(14B) N(4B) S(1B) 118.2(2) no
N(2B) C(4B) C(5B) 112.7(3) no
N(2B) C(4B) H(4B1) 109.1(2) no
C(5B) C(4B) H(4B1) 109.1(2) no
N(2B) C(4B) H(4B2) 109.1(2) no
C(5B) C(4B) H(4B2) 109.1(2) no
H(4B1) C(4B) H(4B2) 107.8 no
C(4B) C(5B) C(6B) 113.0(3) no
C(4B) C(5B) H(5B1) 109.0(2) no
C(6B) C(5B) H(5B1) 109.0(2) no
C(4B) C(5B) H(5B2) 109.0(2) no
C(6B) C(5B) H(5B2) 109.0(2) no
H(5B1) C(5B) H(5B2) 107.8 no
C(7B) C(6B) C(5B) 112.7(3) no
C(7B) C(6B) H(6B1) 109.0(2) no
C(5B) C(6B) H(6B1) 109.0(2) no
C(7B) C(6B) H(6B2) 109.0(2) no
C(5B) C(6B) H(6B2) 109.0(2) no
H(6B1) C(6B) H(6B2) 107.8 no
N(3B) C(7B) C(6B) 112.1(3) no
N(3B) C(7B) H(7B1) 109.2(2) no
C(6B) C(7B) H(7B1) 109.2(2) no
N(3B) C(7B) H(7B2) 109.2(2) no
C(6B) C(7B) H(7B2) 109.2(2) no
H(7B1) C(7B) H(7B2) 107.9 no
C(13B) C(8B) C(9B) 119.8(4) no
C(13B) C(8B) N(1B) 121.2(3) no
C(9B) C(8B) N(1B) 118.9(4) no
C(8B) C(9B) C(10B) 119.5(5) no
C(8B) C(9B) H(9B) 120.3(2) no
C(10B) C(9B) H(9B) 120.3(4) no
C(11B) C(10B) C(9B) 121.6(5) no
C(11B) C(10B) H(10B) 119.2(3) no
C(9B) C(10B) H(10B) 119.2(4) no
C(10B) C(11B) C(12B) 118.6(5) no
C(10B) C(11B) H(11B) 120.7(3) no
C(12B) C(11B) H(11B) 120.7(3) no
C(13B) C(12B) C(11B) 120.4(5) no
C(13B) C(12B) H(12B) 119.8(4) no
C(11B) C(12B) H(12B) 119.8(3) no
C(8B) C(13B) C(12B) 120.1(5) no
C(8B) C(13B) H(13B) 120.0(2) no
C(12B) C(13B) H(13B) 120.0(4) no
C(19B) C(14B) C(15B) 121.3(3) no
C(19B) C(14B) N(4B) 118.5(3) no
C(15B) C(14B) N(4B) 120.0(3) no
C(14B) C(15B) C(16B) 118.5(4) no
C(14B) C(15B) H(15B) 120.7(2) no
C(16B) C(15B) H(15B) 120.7(3) no
C(17B) C(16B) C(15B) 120.4(4) no
C(17B) C(16B) H(16B) 119.8(3) no
C(15B) C(16B) H(16B) 119.8(3) no
C(16B) C(17B) C(18B) 120.3(4) no
C(16B) C(17B) H(17B) 119.8(3) no
C(18B) C(17B) H(17B) 119.8(2) no
C(17B) C(18B) C(19B) 120.4(4) no
C(17B) C(18B) H(18B) 119.8(2) no
C(19B) C(18B) H(18B) 119.8(3) no
C(14B) C(19B) C(18B) 119.0(4) no
C(14B) C(19B) H(19B) 120.5(2) no
C(18B) C(19B) H(19B) 120.5(3) no

loop_
_geom_bond_atom_site_label_1
_geom_bond_atom_site_label_2
_geom_bond_distance
_geom_bond_publ_flag
Se(1A) C(1A) 1.824(3) yes
Se(2A) C(3A) 1.826(3) yes
S(1A) C(2A) 1.719(3) yes
S(1A) N(1A) 1.899(3) yes
S(1A) N(4A) 1.910(3) yes
N(1A) C(1A) 1.304(4) yes
N(2A) C(2A) 1.348(4) yes
N(2A) C(1A) 1.419(4) yes
N(3A) C(2A) 1.344(4) yes
N(3A) C(3A) 1.425(4) yes
N(4A) C(3A) 1.302(4) yes
Se(1B) C(1B) 1.826(3) yes
Se(2B) C(3B) 1.825(3) yes
S(1B) C(2B) 1.712(3) yes
S(1B) N(1B) 1.901(3) yes
S(1B) N(4B) 1.907(3) yes
N(1B) C(1B) 1.309(4) yes
N(2B) C(2B) 1.344(4) yes
N(2B) C(1B) 1.411(4) yes
N(3B) C(2B) 1.340(4) yes
N(3B) C(3B) 1.418(4) yes
N(4B) C(3B) 1.300(4) yes
N(1A) C(8A) 1.427(4) no
N(2A) C(4A) 1.484(4) no
N(3A) C(7A) 1.474(4) no
N(4A) C(14A) 1.430(4) no
C(4A) C(5A) 1.500(5) no
C(4A) H(4A1) 0.97 no
C(4A) H(4A2) 0.97 no
C(5A) C(6A) 1.490(5) no
C(5A) H(5A1) 0.97 no
C(5A) H(5A2) 0.97 no
C(6A) C(7A) 1.491(6) no
C(6A) H(6A1) 0.97 no
C(6A) H(6A2) 0.97 no
C(7A) H(7A1) 0.97 no
C(7A) H(7A2) 0.97 no
C(8A) C(13A) 1.370(5) no
C(8A) C(9A) 1.378(5) no
C(9A) C(10A) 1.379(5) no
C(9A) H(9A) 0.93 no
C(10A) C(11A) 1.358(6) no
C(10A) H(10A) 0.93 no
C(11A) C(12A) 1.343(6) no
C(11A) H(11A) 0.93 no
C(12A) C(13A) 1.397(6) no
C(12A) H(12A) 0.93 no
C(13A) H(13A) 0.93 no
C(14A) C(15A) 1.355(5) no
C(14A) C(19A) 1.365(5) no
C(15A) C(16A) 1.398(6) no
C(15A) H(15A) 0.93 no
C(16A) C(17A) 1.348(7) no
C(16A) H(16A) 0.93 no
C(17A) C(18A) 1.348(7) no
C(17A) H(17A) 0.93 no
C(18A) C(19A) 1.391(5) no
C(18A) H(18A) 0.93 no
C(19A) H(19A) 0.93 no
N(1B) C(8B) 1.427(4) no
N(2B) C(4B) 1.487(4) no
N(3B) C(7B) 1.472(4) no
N(4B) C(14B) 1.428(4) no
C(4B) C(5B) 1.517(5) no
C(4B) H(4B1) .97 no
C(4B) H(4B2) .97 no
C(5B) C(6B) 1.517(5) no
C(5B) H(5B1) .97 no
C(5B) H(5B2) .97 no
C(6B) C(7B) 1.510(5) no
C(6B) H(6B1) .97 no
C(6B) H(6B2) .97 no
C(7B) H(7B1) .97 no
C(7B) H(7B2) .97 no
C(8B) C(13B) 1.356(5) no
C(8B) C(9B) 1.369(5) no
C(9B) C(10B) 1.370(6) no
C(9B) H(9B) .93 no
C(10B) C(11B) 1.345(9) no
C(10B) H(10B) .93 no
C(11B) C(12B) 1.379(8) no
C(11B) H(11B) .93 no
C(12B) C(13B) 1.372(6) no
C(12B) H(12B) .93 no
C(13B) H(13B) .93 no
C(14B) C(19B) 1.372(5) no
C(14B) C(15B) 1.387(5) no
C(15B) C(16B) 1.390(5) no
C(15B) H(15B) .93 no
C(16B) C(17B) 1.369(6) no
C(16B) H(16B) .93 no
C(17B) C(18B) 1.370(6) no
C(17B) H(17B) .93 no
C(18B) C(19B) 1.386(5) no
C(18B) H(18B) .93 no
C(19B) H(19B) .93 no
